data_4070065
loop_
_publ_author_name
'Chan, Ka-Wang'
'Huang, Enrique Kwan'
'Williams, Ian D.'
'Leung, Wa-Hung'

_publ_section_title
;
 Synthesis, Structures, and Reactivity of Ruthenium(II) Nitrosyl Tri- and
 Dialkyl Complexes
;
_journal_issue 19
_journal_name_full Organometallics
_journal_page_first 5794
_journal_paper_doi 10.1021/om900598j
_journal_volume 28
_journal_year 2009
_chemical_formula_sum 'C27.75 H48 Cl N3 O Ru Si2'
_chemical_formula_weight 632.39
_chemical_name_systematic
; 
 ? 
;
_space_group_IT_number 14
_symmetry_cell_setting monoclinic
_symmetry_space_group_name_Hall '-P 2ybc'
_symmetry_space_group_name_H-M 'P 1 21/c 1'
_atom_sites_solution_hydrogens geom
_atom_sites_solution_primary direct
_atom_sites_solution_secondary difmap
_audit_creation_method SHELXL-97
_cell_angle_alpha 90.00
_cell_angle_beta 101.8810(10)
_cell_angle_gamma 90.00
_cell_formula_units_Z 8
_cell_length_a 12.9381(7)
_cell_length_b 18.0871(10)
_cell_length_c 30.8910(17)
_cell_measurement_reflns_used 5609
_cell_measurement_temperature 100(2)
_cell_measurement_theta_max 26.44
_cell_measurement_theta_min 2.18
_cell_volume 7074.0(7)
_computing_structure_refinement 'SHELXL-97 (Sheldrick, 1997)'
_computing_structure_solution 'SHELXS-97 (Sheldrick, 1990)'
_diffrn_ambient_temperature 100(2)
_diffrn_measured_fraction_theta_full 0.979
_diffrn_measured_fraction_theta_max 0.979
_diffrn_radiation_monochromator graphite
_diffrn_radiation_source 'fine-focus sealed tube'
_diffrn_radiation_type MoK\a
_diffrn_radiation_wavelength 0.71073
_diffrn_reflns_av_R_equivalents 0.0478
_diffrn_reflns_av_sigmaI/netI 0.0606
_diffrn_reflns_limit_h_max 15
_diffrn_reflns_limit_h_min -15
_diffrn_reflns_limit_k_max 17
_diffrn_reflns_limit_k_min -21
_diffrn_reflns_limit_l_max 36
_diffrn_reflns_limit_l_min -36
_diffrn_reflns_number 34419
_diffrn_reflns_theta_full 25.00
_diffrn_reflns_theta_max 25.00
_diffrn_reflns_theta_min 2.25
_exptl_absorpt_coefficient_mu 0.608
_exptl_absorpt_correction_T_max 1.00
_exptl_absorpt_correction_T_min 0.90
_exptl_absorpt_correction_type multi-scan
_exptl_absorpt_process_details SADABS
_exptl_crystal_colour red
_exptl_crystal_density_diffrn 1.188
_exptl_crystal_density_method 'not measured'
_exptl_crystal_description block
_exptl_crystal_F_000 2660
_exptl_crystal_size_max 0.40
_exptl_crystal_size_mid 0.20
_exptl_crystal_size_min 0.15
_refine_diff_density_max 1.516
_refine_diff_density_min -0.378
_refine_diff_density_rms 0.083
_refine_ls_extinction_method none
_refine_ls_goodness_of_fit_ref 1.020
_refine_ls_hydrogen_treatment constr
_refine_ls_matrix_type full
_refine_ls_number_parameters 660
_refine_ls_number_reflns 12220
_refine_ls_number_restraints 9
_refine_ls_restrained_S_all 1.024
_refine_ls_R_factor_all 0.0670
_refine_ls_R_factor_gt 0.0453
_refine_ls_shift/su_max 0.002
_refine_ls_shift/su_mean 0.000
_refine_ls_structure_factor_coef Fsqd
_refine_ls_weighting_details 'calc w=1/[\s^2^(Fo^2^)+(0.0550P)^2^+0.0000P] where P=(Fo^2^+2Fc^2^)/3'
_refine_ls_weighting_scheme calc
_refine_ls_wR_factor_gt 0.1006
_refine_ls_wR_factor_ref 0.1075
_reflns_number_gt 9360
_reflns_number_total 12220
_reflns_threshold_expression >2sigma(I)
_cod_data_source_file om900598j_si_001.cif
_cod_data_source_block ckw20
_cod_depositor_comments
;
The following automatic conversions were performed:

'_symmetry_cell_setting' value 'Monoclinic' changed to 'monoclinic'
according to /home/saulius/struct/CIF-dictionaries/cif_core.dic
dictionary named 'cif_core.dic' version 2.4.2 from 2011-04-26.

Automatic conversion script
Id: cif_fix_values 1715 2011-07-08 13:25:40Z adriana 
;
_cod_original_sg_symbol_H-M P2(1)/c
_cod_database_code 4070065

loop_
_symmetry_equiv_pos_as_xyz
'x, y, z'
'-x, y+1/2, -z+1/2'
'-x, -y, -z'
'x, -y-1/2, z-1/2'

loop_
_atom_site_label
_atom_site_type_symbol
_atom_site_fract_x
_atom_site_fract_y
_atom_site_fract_z
_atom_site_U_iso_or_equiv
_atom_site_adp_type
_atom_site_occupancy
_atom_site_symmetry_multiplicity
_atom_site_calc_flag
_atom_site_refinement_flags
_atom_site_disorder_assembly
_atom_site_disorder_group
Ru1A Ru 0.20108(2) 0.048628(17) 0.314989(9) 0.02146(9) Uani 1 1 d . . .
Cl1A Cl 0.19639(8) 0.18502(5) 0.32108(3) 0.0320(2) Uani 1 1 d . . .
Si1A Si 0.37981(9) 0.05386(7) 0.41388(4) 0.0305(3) Uani 1 1 d . . .
Si2A Si 0.13655(10) -0.12247(6) 0.26368(4) 0.0327(3) Uani 1 1 d . . .
O1A O 0.4011(2) 0.01864(19) 0.29236(10) 0.0443(8) Uani 1 1 d . . .
N1A N 0.3238(2) 0.03203(18) 0.30487(10) 0.0274(8) Uani 1 1 d . . .
C1A C 0.2401(3) 0.0418(2) 0.38477(11) 0.0285(9) Uani 1 1 d . . .
H1AA H 0.1976 0.0794 0.3965 0.034 Uiso 1 1 calc R . .
H1AB H 0.2164 -0.0071 0.3933 0.034 Uiso 1 1 calc R . .
C2A C 0.4376(4) 0.1410(3) 0.39782(15) 0.0467(12) Uani 1 1 d . . .
H2AA H 0.4328 0.1415 0.3657 0.070 Uiso 1 1 calc R . .
H2AB H 0.5118 0.1443 0.4129 0.070 Uiso 1 1 calc R . .
H2AC H 0.3986 0.1832 0.4063 0.070 Uiso 1 1 calc R . .
C3A C 0.3825(4) 0.0596(3) 0.47478(13) 0.0434(11) Uani 1 1 d . . .
H3AA H 0.3533 0.0141 0.4846 0.065 Uiso 1 1 calc R . .
H3AB H 0.3400 0.1019 0.4806 0.065 Uiso 1 1 calc R . .
H3AC H 0.4555 0.0660 0.4909 0.065 Uiso 1 1 calc R . .
C4A C 0.4608(3) -0.0277(3) 0.40435(14) 0.0428(11) Uani 1 1 d . . .
H4AA H 0.4598 -0.0324 0.3727 0.064 Uiso 1 1 calc R . .
H4AB H 0.4314 -0.0726 0.4149 0.064 Uiso 1 1 calc R . .
H4AC H 0.5337 -0.0209 0.4205 0.064 Uiso 1 1 calc R . .
C5A C 0.1699(3) -0.0675(2) 0.31525(12) 0.0282(9) Uani 1 1 d . . .
H5AA H 0.2329 -0.0908 0.3338 0.034 Uiso 1 1 calc R . .
H5AB H 0.1112 -0.0743 0.3310 0.034 Uiso 1 1 calc R . .
C6A C 0.2491(4) -0.1215(3) 0.23436(16) 0.0572(14) Uani 1 1 d . . .
H6AA H 0.3117 -0.1430 0.2535 0.086 Uiso 1 1 calc R . .
H6AB H 0.2642 -0.0705 0.2270 0.086 Uiso 1 1 calc R . .
H6AC H 0.2304 -0.1506 0.2071 0.086 Uiso 1 1 calc R . .
C7A C 0.1156(4) -0.2203(2) 0.27923(14) 0.0416(11) Uani 1 1 d . . .
H7AA H 0.0567 -0.2226 0.2947 0.062 Uiso 1 1 calc R . .
H7AB H 0.1799 -0.2389 0.2987 0.062 Uiso 1 1 calc R . .
H7AC H 0.0994 -0.2508 0.2525 0.062 Uiso 1 1 calc R . .
C8A C 0.0121(4) -0.0942(3) 0.22524(15) 0.0510(13) Uani 1 1 d . . .
H8AA H -0.0404 -0.0796 0.2424 0.076 Uiso 1 1 calc R . .
H8AB H -0.0153 -0.1359 0.2060 0.076 Uiso 1 1 calc R . .
H8AC H 0.0265 -0.0525 0.2072 0.076 Uiso 1 1 calc R . .
N10A N 0.0371(2) 0.05973(18) 0.31523(9) 0.0257(7) Uani 1 1 d . . .
C11A C -0.0043(3) 0.0518(2) 0.35081(12) 0.0321(10) Uani 1 1 d . . .
H11A H 0.0396 0.0347 0.3774 0.038 Uiso 1 1 calc R . .
C12A C -0.1083(3) 0.0673(3) 0.35067(13) 0.0340(10) Uani 1 1 d . . .
H12A H -0.1343 0.0611 0.3770 0.041 Uiso 1 1 calc R . .
C13A C -0.1754(3) 0.0919(2) 0.31280(12) 0.0273(9) Uani 1 1 d . A .
C14A C -0.1330(3) 0.0966(2) 0.27521(12) 0.0236(8) Uani 1 1 d . . .
H14A H -0.1773 0.1102 0.2479 0.028 Uiso 1 1 calc R . .
C15A C -0.0272(3) 0.0817(2) 0.27661(11) 0.0220(8) Uani 1 1 d . . .
C16A C 0.0231(3) 0.0870(2) 0.23872(11) 0.0203(8) Uani 1 1 d . . .
C17A C -0.0286(3) 0.1070(2) 0.19622(11) 0.0209(8) Uani 1 1 d . . .
H17A H -0.1019 0.1180 0.1907 0.025 Uiso 1 1 calc R . .
C18A C 0.0258(3) 0.1113(2) 0.16167(11) 0.0227(8) Uani 1 1 d . . .
C19A C 0.1325(3) 0.0960(2) 0.17248(11) 0.0242(8) Uani 1 1 d . . .
H19A H 0.1736 0.0997 0.1504 0.029 Uiso 1 1 calc R . .
C20A C 0.1801(3) 0.0755(2) 0.21454(11) 0.0230(8) Uani 1 1 d . . .
H20A H 0.2535 0.0646 0.2205 0.028 Uiso 1 1 calc R . .
N21A N 0.1282(2) 0.07013(17) 0.24733(9) 0.0203(7) Uani 1 1 d . . .
C21A C -0.2886(3) 0.1133(3) 0.31320(13) 0.0338(10) Uani 1 1 d . . .
C22A C -0.2874(8) 0.1804(6) 0.3434(3) 0.063(3) Uiso 0.55 1 d P A 1
C23A C -0.3550(7) 0.1272(6) 0.2669(3) 0.057(2) Uiso 0.55 1 d P A 1
C24A C -0.3381(7) 0.0462(5) 0.3351(3) 0.047(2) Uiso 0.55 1 d P A 1
C22C C -0.2968(10) 0.2002(8) 0.3010(4) 0.066(3) Uiso 0.45 1 d P A 2
C23C C -0.3657(9) 0.0744(7) 0.2762(4) 0.053(3) Uiso 0.45 1 d P A 2
C24C C -0.3161(9) 0.1050(7) 0.3590(4) 0.062(3) Uiso 0.45 1 d P A 2
C25A C -0.0310(3) 0.1260(2) 0.11422(12) 0.0277(9) Uani 1 1 d . . .
C26A C -0.1116(3) 0.1880(3) 0.11229(13) 0.0384(11) Uani 1 1 d . . .
H26A H -0.0768 0.2320 0.1272 0.058 Uiso 1 1 calc R . .
H26B H -0.1679 0.1721 0.1271 0.058 Uiso 1 1 calc R . .
H26C H -0.1420 0.1999 0.0813 0.058 Uiso 1 1 calc R . .
C27A C 0.0454(3) 0.1479(3) 0.08492(13) 0.0470(13) Uani 1 1 d . . .
H27A H 0.0838 0.1926 0.0967 0.070 Uiso 1 1 calc R . .
H27B H 0.0059 0.1574 0.0548 0.070 Uiso 1 1 calc R . .
H27C H 0.0958 0.1076 0.0844 0.070 Uiso 1 1 calc R . .
C28A C -0.0876(3) 0.0538(3) 0.09713(13) 0.0391(11) Uani 1 1 d . . .
H28A H -0.0358 0.0137 0.0995 0.059 Uiso 1 1 calc R . .
H28B H -0.1230 0.0599 0.0661 0.059 Uiso 1 1 calc R . .
H28C H -0.1400 0.0417 0.1149 0.059 Uiso 1 1 calc R . .
Ru1B Ru 0.46323(2) 0.534079(17) 0.385510(9) 0.01953(9) Uani 1 1 d . . .
Cl1B Cl 0.30334(7) 0.58206(6) 0.33610(3) 0.0287(2) Uani 1 1 d . . .
Si1B Si 0.66594(8) 0.40854(7) 0.42409(3) 0.0276(3) Uani 1 1 d . . .
Si2B Si 0.47829(9) 0.70879(7) 0.43040(4) 0.0332(3) Uani 1 1 d . . .
O1B O 0.6272(2) 0.60718(17) 0.35197(9) 0.0406(7) Uani 1 1 d . . .
N1B N 0.5597(2) 0.58239(19) 0.36660(9) 0.0256(7) Uani 1 1 d . . .
C1B C 0.5807(3) 0.4853(2) 0.43615(11) 0.0248(9) Uani 1 1 d . . .
H1BA H 0.6284 0.5257 0.4496 0.030 Uiso 1 1 calc R . .
H1BB H 0.5442 0.4674 0.4593 0.030 Uiso 1 1 calc R . .
C2B C 0.5897(4) 0.3243(3) 0.40371(16) 0.0526(13) Uani 1 1 d . . .
H2BA H 0.5586 0.3299 0.3722 0.079 Uiso 1 1 calc R . .
H2BB H 0.5333 0.3171 0.4202 0.079 Uiso 1 1 calc R . .
H2BC H 0.6368 0.2813 0.4080 0.079 Uiso 1 1 calc R . .
C3B C 0.7492(3) 0.4383(3) 0.38462(14) 0.0476(13) Uani 1 1 d . . .
H3BA H 0.7036 0.4555 0.3571 0.071 Uiso 1 1 calc R . .
H3BB H 0.7919 0.3965 0.3782 0.071 Uiso 1 1 calc R . .
H3BC H 0.7959 0.4786 0.3978 0.071 Uiso 1 1 calc R . .
C4B C 0.7601(3) 0.3838(3) 0.47657(13) 0.0382(10) Uani 1 1 d . . .
H4BA H 0.7203 0.3704 0.4992 0.057 Uiso 1 1 calc R . .
H4BB H 0.8057 0.4262 0.4868 0.057 Uiso 1 1 calc R . .
H4BC H 0.8036 0.3418 0.4712 0.057 Uiso 1 1 calc R . .
C5B C 0.4377(3) 0.6109(2) 0.43382(11) 0.0255(9) Uani 1 1 d . . .
H5BA H 0.3611 0.6107 0.4338 0.031 Uiso 1 1 calc R . .
H5BB H 0.4742 0.5917 0.4630 0.031 Uiso 1 1 calc R . .
C6B C 0.4257(5) 0.7644(3) 0.47284(17) 0.0674(17) Uani 1 1 d . . .
H6BA H 0.3486 0.7601 0.4672 0.101 Uiso 1 1 calc R . .
H6BB H 0.4454 0.8165 0.4709 0.101 Uiso 1 1 calc R . .
H6BC H 0.4558 0.7456 0.5025 0.101 Uiso 1 1 calc R . .
C7B C 0.4256(4) 0.7509(3) 0.37564(14) 0.0424(11) Uani 1 1 d . . .
H7BA H 0.3482 0.7485 0.3693 0.064 Uiso 1 1 calc R . .
H7BB H 0.4525 0.7238 0.3528 0.064 Uiso 1 1 calc R . .
H7BC H 0.4481 0.8027 0.3759 0.064 Uiso 1 1 calc R . .
C8B C 0.6260(3) 0.7170(3) 0.44334(16) 0.0572(14) Uani 1 1 d . . .
H8BA H 0.6551 0.6904 0.4209 0.086 Uiso 1 1 calc R . .
H8BB H 0.6541 0.6957 0.4726 0.086 Uiso 1 1 calc R . .
H8BC H 0.6460 0.7693 0.4433 0.086 Uiso 1 1 calc R . .
N10B N 0.3571(2) 0.45673(16) 0.40551(9) 0.0189(6) Uani 1 1 d . . .
C11B C 0.3227(3) 0.4594(2) 0.44359(11) 0.0227(8) Uani 1 1 d . . .
H11B H 0.3519 0.4957 0.4649 0.027 Uiso 1 1 calc R . .
C12B C 0.2474(3) 0.4124(2) 0.45333(11) 0.0218(8) Uani 1 1 d . . .
H12B H 0.2250 0.4171 0.4806 0.026 Uiso 1 1 calc R . .
C13B C 0.2040(3) 0.3579(2) 0.42344(11) 0.0215(8) Uani 1 1 d . . .
C14B C 0.2436(3) 0.3530(2) 0.38498(11) 0.0223(8) Uani 1 1 d . . .
H14B H 0.2188 0.3151 0.3641 0.027 Uiso 1 1 calc R . .
C15B C 0.3182(3) 0.4022(2) 0.37662(11) 0.0216(8) Uani 1 1 d . . .
C16B C 0.3636(3) 0.3994(2) 0.33638(11) 0.0237(8) Uani 1 1 d . . .
C17B C 0.3277(3) 0.3530(2) 0.30144(12) 0.0292(9) Uani 1 1 d . . .
H17B H 0.2715 0.3198 0.3026 0.035 Uiso 1 1 calc R . .
C18B C 0.3729(3) 0.3540(2) 0.26406(12) 0.0297(9) Uani 1 1 d . . .
C19B C 0.4548(3) 0.4026(2) 0.26476(12) 0.0304(9) Uani 1 1 d . . .
H19B H 0.4886 0.4051 0.2403 0.036 Uiso 1 1 calc R . .
C20B C 0.4880(3) 0.4479(2) 0.30079(12) 0.0255(9) Uani 1 1 d . . .
H20B H 0.5449 0.4809 0.3004 0.031 Uiso 1 1 calc R . .
N21B N 0.4437(2) 0.44756(17) 0.33642(9) 0.0222(7) Uani 1 1 d . . .
C21B C 0.1206(3) 0.3028(2) 0.43164(12) 0.0256(9) Uani 1 1 d . . .
C22B C 0.0767(3) 0.3247(3) 0.47264(13) 0.0365(10) Uani 1 1 d . . .
H22A H 0.1338 0.3236 0.4990 0.055 Uiso 1 1 calc R . .
H22B H 0.0213 0.2897 0.4764 0.055 Uiso 1 1 calc R . .
H22C H 0.0469 0.3746 0.4686 0.055 Uiso 1 1 calc R . .
C23B C 0.0288(3) 0.3018(3) 0.39159(13) 0.0355(10) Uani 1 1 d . . .
H23A H 0.0531 0.2819 0.3659 0.053 Uiso 1 1 calc R . .
H23B H 0.0025 0.3523 0.3851 0.053 Uiso 1 1 calc R . .
H23C H -0.0281 0.2707 0.3980 0.053 Uiso 1 1 calc R . .
C24B C 0.1702(3) 0.2269(2) 0.43853(13) 0.0340(10) Uani 1 1 d . . .
H24A H 0.2001 0.2138 0.4129 0.051 Uiso 1 1 calc R . .
H24B H 0.1163 0.1906 0.4420 0.051 Uiso 1 1 calc R . .
H24C H 0.2264 0.2272 0.4652 0.051 Uiso 1 1 calc R . .
C25B C 0.3328(4) 0.3005(3) 0.22553(14) 0.0448(12) Uani 1 1 d . . .
C26B C 0.2128(4) 0.2984(3) 0.21431(14) 0.0494(13) Uani 1 1 d . . .
H26D H 0.1864 0.2805 0.2400 0.074 Uiso 1 1 calc R . .
H26E H 0.1892 0.2651 0.1892 0.074 Uiso 1 1 calc R . .
H26F H 0.1855 0.3483 0.2065 0.074 Uiso 1 1 calc R . .
C27B C 0.3758(4) 0.2239(3) 0.24029(18) 0.0639(16) Uani 1 1 d . . .
H27D H 0.3431 0.2063 0.2643 0.096 Uiso 1 1 calc R . .
H27E H 0.4526 0.2267 0.2507 0.096 Uiso 1 1 calc R . .
H27F H 0.3594 0.1896 0.2153 0.096 Uiso 1 1 calc R . .
C28B C 0.3733(5) 0.3260(4) 0.18412(16) 0.092(2) Uani 1 1 d . . .
H28D H 0.4503 0.3313 0.1916 0.138 Uiso 1 1 calc R . .
H28E H 0.3412 0.3737 0.1740 0.138 Uiso 1 1 calc R . .
H28F H 0.3540 0.2893 0.1605 0.138 Uiso 1 1 calc R . .
C1S C -0.0596(9) 0.1142(6) 0.5223(3) 0.062(3) Uiso 0.50 1 d PD . .
C2S C -0.0504(9) 0.1249(7) 0.5665(3) 0.067(3) Uiso 0.50 1 d PD . .
H2SA H -0.1119 0.1335 0.5781 0.081 Uiso 0.50 1 calc PR . .
C3S C 0.0396(8) 0.1235(7) 0.5924(4) 0.072(3) Uiso 0.50 1 d PD . .
H3SA H 0.0416 0.1314 0.6230 0.087 Uiso 0.50 1 calc PR . .
C4S C 0.1344(10) 0.1113(8) 0.5799(4) 0.091(4) Uiso 0.50 1 d PD . .
H4SA H 0.2007 0.1129 0.6000 0.109 Uiso 0.50 1 calc PR . .
C5S C 0.1231(10) 0.0965(8) 0.5345(4) 0.090(4) Uiso 0.50 1 d PD . .
H5SA H 0.1837 0.0850 0.5228 0.108 Uiso 0.50 1 calc PR . .
C6S C 0.0244(9) 0.0983(7) 0.5066(4) 0.074(3) Uiso 0.50 1 d PD . .
H6SA H 0.0177 0.0881 0.4759 0.089 Uiso 0.50 1 calc PR . .
C7S C -0.1794(14) 0.1186(12) 0.4968(6) 0.151(7) Uiso 0.50 1 d P . .
H7SA H -0.1852 0.1521 0.4715 0.227 Uiso 0.50 1 calc PR . .
H7SB H -0.2230 0.1372 0.5169 0.227 Uiso 0.50 1 calc PR . .
H7SC H -0.2039 0.0692 0.4863 0.227 Uiso 0.50 1 calc PR . .

loop_
_atom_site_aniso_label
_atom_site_aniso_U_11
_atom_site_aniso_U_22
_atom_site_aniso_U_33
_atom_site_aniso_U_23
_atom_site_aniso_U_13
_atom_site_aniso_U_12
Ru1A 0.02006(16) 0.02618(18) 0.01775(16) -0.00202(12) 0.00300(12) -0.00130(13)
Cl1A 0.0474(6) 0.0264(5) 0.0216(5) -0.0045(4) 0.0060(4) -0.0021(5)
Si1A 0.0309(6) 0.0329(7) 0.0242(6) -0.0018(5) -0.0025(5) -0.0006(5)
Si2A 0.0476(7) 0.0254(6) 0.0252(6) -0.0025(5) 0.0081(5) -0.0051(6)
O1A 0.0218(15) 0.069(2) 0.0447(18) -0.0045(16) 0.0117(13) 0.0039(15)
N1A 0.0229(17) 0.036(2) 0.0219(17) -0.0029(14) 0.0009(14) -0.0041(15)
C1A 0.032(2) 0.036(2) 0.0160(18) -0.0030(16) 0.0025(16) 0.0019(19)
C2A 0.041(3) 0.047(3) 0.047(3) -0.004(2) -0.003(2) -0.012(2)
C3A 0.043(3) 0.053(3) 0.030(2) -0.006(2) -0.0028(19) 0.004(2)
C4A 0.041(3) 0.049(3) 0.035(2) 0.000(2) 0.000(2) 0.004(2)
C5A 0.030(2) 0.031(2) 0.023(2) -0.0031(17) 0.0040(16) -0.0051(18)
C6A 0.090(4) 0.040(3) 0.052(3) -0.009(2) 0.039(3) -0.013(3)
C7A 0.055(3) 0.030(3) 0.041(3) 0.000(2) 0.010(2) -0.007(2)
C8A 0.073(3) 0.033(3) 0.038(3) -0.003(2) -0.011(2) -0.011(3)
N10A 0.0302(17) 0.0302(19) 0.0180(16) -0.0010(14) 0.0081(14) 0.0000(15)
C11A 0.032(2) 0.044(3) 0.021(2) 0.0006(18) 0.0078(17) -0.003(2)
C12A 0.029(2) 0.053(3) 0.023(2) -0.0002(19) 0.0123(17) -0.004(2)
C13A 0.026(2) 0.033(2) 0.026(2) -0.0027(17) 0.0124(17) -0.0021(18)
C14A 0.0258(19) 0.027(2) 0.0196(19) -0.0013(16) 0.0090(15) 0.0013(17)
C15A 0.0235(19) 0.023(2) 0.0196(19) -0.0008(16) 0.0058(15) -0.0043(17)
C16A 0.0201(18) 0.019(2) 0.0214(19) -0.0026(15) 0.0042(15) -0.0037(16)
C17A 0.0176(17) 0.025(2) 0.0207(19) 0.0013(15) 0.0042(15) 0.0005(16)
C18A 0.0275(19) 0.023(2) 0.0186(18) -0.0025(15) 0.0076(15) -0.0025(17)
C19A 0.0250(19) 0.028(2) 0.022(2) -0.0048(16) 0.0104(16) -0.0011(17)
C20A 0.0206(18) 0.028(2) 0.023(2) -0.0042(16) 0.0096(15) -0.0053(17)
N21A 0.0194(15) 0.0202(17) 0.0201(16) -0.0025(13) 0.0009(12) 0.0005(13)
C21A 0.024(2) 0.048(3) 0.033(2) -0.003(2) 0.0133(17) 0.005(2)
C25A 0.0241(19) 0.039(3) 0.0211(19) 0.0009(17) 0.0061(16) 0.0006(19)
C26A 0.037(2) 0.055(3) 0.023(2) 0.016(2) 0.0054(18) 0.008(2)
C27A 0.040(2) 0.081(4) 0.023(2) 0.015(2) 0.0138(19) 0.005(3)
C28A 0.038(2) 0.056(3) 0.021(2) -0.007(2) 0.0024(18) -0.007(2)
Ru1B 0.01818(15) 0.02635(18) 0.01479(15) -0.00050(12) 0.00508(11) -0.00554(13)
Cl1B 0.0228(5) 0.0386(6) 0.0237(5) -0.0015(4) 0.0024(4) 0.0015(4)
Si1B 0.0286(6) 0.0320(6) 0.0210(5) 0.0027(5) 0.0023(4) 0.0007(5)
Si2B 0.0452(7) 0.0279(7) 0.0279(6) -0.0024(5) 0.0109(5) -0.0129(6)
O1B 0.0306(15) 0.047(2) 0.0486(18) 0.0190(15) 0.0181(14) -0.0028(14)
N1B 0.0225(16) 0.034(2) 0.0202(16) 0.0086(14) 0.0040(13) -0.0034(15)
C1B 0.0251(19) 0.034(2) 0.0145(18) -0.0008(16) 0.0021(15) -0.0094(18)
C2B 0.062(3) 0.033(3) 0.052(3) -0.001(2) -0.013(2) 0.001(2)
C3B 0.037(2) 0.075(4) 0.034(2) 0.013(2) 0.014(2) 0.014(3)
C4B 0.041(2) 0.045(3) 0.026(2) 0.0051(19) 0.0021(18) 0.009(2)
C5B 0.030(2) 0.030(2) 0.0174(18) -0.0032(16) 0.0071(16) -0.0085(18)
C6B 0.117(5) 0.037(3) 0.058(3) -0.015(3) 0.043(3) -0.024(3)
C7B 0.045(3) 0.034(3) 0.049(3) 0.005(2) 0.012(2) -0.007(2)
C8B 0.046(3) 0.059(4) 0.058(3) 0.010(3) -0.010(2) -0.024(3)
N10B 0.0200(15) 0.0220(17) 0.0155(15) -0.0019(12) 0.0056(12) -0.0057(13)
C11B 0.0272(19) 0.023(2) 0.0180(18) -0.0001(15) 0.0059(15) -0.0023(17)
C12B 0.0277(19) 0.029(2) 0.0113(17) -0.0008(15) 0.0094(15) -0.0016(17)
C13B 0.0204(18) 0.024(2) 0.0221(19) 0.0002(16) 0.0083(15) 0.0003(16)
C14B 0.0222(18) 0.028(2) 0.0180(18) -0.0037(16) 0.0069(15) -0.0026(17)
C15B 0.0230(18) 0.026(2) 0.0156(18) -0.0019(15) 0.0044(15) -0.0002(17)
C16B 0.0202(18) 0.031(2) 0.0222(19) -0.0020(16) 0.0093(15) -0.0011(17)
C17B 0.029(2) 0.035(2) 0.026(2) -0.0058(18) 0.0109(17) -0.0111(19)
C18B 0.032(2) 0.036(2) 0.026(2) -0.0062(18) 0.0162(17) -0.0030(19)
C19B 0.031(2) 0.039(3) 0.024(2) -0.0035(18) 0.0123(17) -0.0026(19)
C20B 0.0212(18) 0.035(2) 0.023(2) -0.0012(17) 0.0102(15) -0.0038(18)
N21B 0.0176(15) 0.0326(19) 0.0173(15) -0.0010(13) 0.0053(12) -0.0032(14)
C21B 0.0256(19) 0.031(2) 0.0233(19) -0.0037(17) 0.0118(16) -0.0084(18)
C22B 0.038(2) 0.043(3) 0.036(2) -0.008(2) 0.0243(19) -0.016(2)
C23B 0.024(2) 0.048(3) 0.036(2) -0.002(2) 0.0093(18) -0.014(2)
C24B 0.044(2) 0.030(2) 0.031(2) 0.0006(18) 0.0153(19) -0.015(2)
C25B 0.054(3) 0.057(3) 0.031(2) -0.024(2) 0.024(2) -0.023(3)
C26B 0.064(3) 0.056(3) 0.024(2) -0.014(2) 0.001(2) -0.011(3)
C27B 0.052(3) 0.068(4) 0.076(4) -0.045(3) 0.022(3) -0.005(3)
C28B 0.135(6) 0.117(6) 0.039(3) -0.048(3) 0.052(3) -0.080(5)

loop_
_atom_type_symbol
_atom_type_description
_atom_type_scat_dispersion_real
_atom_type_scat_dispersion_imag
_atom_type_scat_source
C C 0.0033 0.0016 'International Tables Vol C Tables 4.2.6.8 and 6.1.1.4'
H H 0.0000 0.0000 'International Tables Vol C Tables 4.2.6.8 and 6.1.1.4'
N N 0.0061 0.0033 'International Tables Vol C Tables 4.2.6.8 and 6.1.1.4'
O O 0.0106 0.0060 'International Tables Vol C Tables 4.2.6.8 and 6.1.1.4'
Si Si 0.0817 0.0704 'International Tables Vol C Tables 4.2.6.8 and 6.1.1.4'
Cl Cl 0.1484 0.1585 'International Tables Vol C Tables 4.2.6.8 and 6.1.1.4'
Ru Ru -1.2594 0.8363 'International Tables Vol C Tables 4.2.6.8 and 6.1.1.4'

loop_
_geom_angle_atom_site_label_1
_geom_angle_atom_site_label_2
_geom_angle_atom_site_label_3
_geom_angle
N1A Ru1A C1A 98.08(14)
N1A Ru1A N10A 168.76(13)
C1A Ru1A N10A 91.77(13)
N1A Ru1A C5A 90.64(15)
C1A Ru1A C5A 86.82(15)
N10A Ru1A C5A 84.49(14)
N1A Ru1A N21A 95.31(12)
C1A Ru1A N21A 165.77(13)
N10A Ru1A N21A 75.40(11)
C5A Ru1A N21A 97.83(13)
N1A Ru1A Cl1A 103.15(11)
C1A Ru1A Cl1A 89.14(12)
N10A Ru1A Cl1A 82.29(9)
C5A Ru1A Cl1A 166.05(11)
N21A Ru1A Cl1A 83.15(8)
C2A Si1A C1A 112.0(2)
C2A Si1A C4A 111.0(2)
C1A Si1A C4A 110.63(19)
C2A Si1A C3A 107.2(2)
C1A Si1A C3A 107.87(19)
C4A Si1A C3A 107.9(2)
C5A Si2A C8A 114.7(2)
C5A Si2A C6A 110.2(2)
C8A Si2A C6A 110.3(2)
C5A Si2A C7A 107.95(19)
C8A Si2A C7A 105.7(2)
C6A Si2A C7A 107.6(2)
O1A N1A Ru1A 171.2(3)
Si1A C1A Ru1A 119.40(19)
Si2A C5A Ru1A 122.34(19)
C11A N10A C15A 118.6(3)
C11A N10A Ru1A 124.4(3)
C15A N10A Ru1A 116.8(2)
N10A C11A C12A 122.5(4)
C11A C12A C13A 120.9(4)
C12A C13A C14A 116.2(3)
C12A C13A C21A 121.0(3)
C14A C13A C21A 122.8(3)
C13A C14A C15A 121.4(3)
N10A C15A C14A 120.2(3)
N10A C15A C16A 115.4(3)
C14A C15A C16A 124.3(3)
N21A C16A C17A 120.5(3)
N21A C16A C15A 114.9(3)
C17A C16A C15A 124.6(3)
C16A C17A C18A 121.0(3)
C19A C18A C17A 116.1(3)
C19A C18A C25A 122.0(3)
C17A C18A C25A 121.7(3)
C20A C19A C18A 121.1(3)
N21A C20A C19A 123.0(3)
C20A N21A C16A 118.3(3)
C20A N21A Ru1A 124.5(2)
C16A N21A Ru1A 116.8(2)
C13A C21A C23C 111.1(5)
C13A C21A C22A 108.6(5)
C23C C21A C22A 138.3(6)
C13A C21A C23A 113.1(5)
C22A C21A C23A 111.9(6)
C13A C21A C24C 112.9(5)
C23C C21A C24C 113.9(7)
C22A C21A C24C 59.4(6)
C23A C21A C24C 133.2(6)
C13A C21A C24A 106.5(4)
C23C C21A C24A 73.0(6)
C22A C21A C24A 107.5(6)
C23A C21A C24A 109.0(6)
C13A C21A C22C 105.3(5)
C23C C21A C22C 105.8(7)
C23A C21A C22C 68.0(6)
C24C C21A C22C 107.0(7)
C24A C21A C22C 146.2(6)
C18A C25A C27A 111.9(3)
C18A C25A C26A 110.9(3)
C27A C25A C26A 108.0(3)
C18A C25A C28A 106.5(3)
C27A C25A C28A 109.7(3)
C26A C25A C28A 109.8(3)
N1B Ru1B C5B 97.81(15)
N1B Ru1B C1B 90.10(14)
C5B Ru1B C1B 86.86(15)
N1B Ru1B N10B 169.63(14)
C5B Ru1B N10B 91.31(12)
C1B Ru1B N10B 85.45(13)
N1B Ru1B N21B 96.78(13)
C5B Ru1B N21B 163.74(12)
C1B Ru1B N21B 100.27(13)
N10B Ru1B N21B 74.87(11)
N1B Ru1B Cl1B 100.72(10)
C5B Ru1B Cl1B 88.43(11)
C1B Ru1B Cl1B 168.70(10)
N10B Ru1B Cl1B 84.40(8)
N21B Ru1B Cl1B 81.83(8)
C2B Si1B C1B 112.7(2)
C2B Si1B C3B 110.7(2)
C1B Si1B C3B 111.2(2)
C2B Si1B C4B 107.7(2)
C1B Si1B C4B 108.21(18)
C3B Si1B C4B 106.0(2)
C7B Si2B C5B 112.88(19)
C7B Si2B C8B 109.2(2)
C5B Si2B C8B 110.6(2)
C7B Si2B C6B 107.3(2)
C5B Si2B C6B 108.8(2)
C8B Si2B C6B 107.9(3)
O1B N1B Ru1B 172.2(3)
Si1B C1B Ru1B 121.62(18)
Si2B C5B Ru1B 119.96(17)
C11B N10B C15B 117.2(3)
C11B N10B Ru1B 125.3(2)
C15B N10B Ru1B 117.4(2)
N10B C11B C12B 123.3(3)
C11B C12B C13B 120.2(3)
C12B C13B C14B 116.4(3)
C12B C13B C21B 123.8(3)
C14B C13B C21B 119.8(3)
C15B C14B C13B 121.0(3)
N10B C15B C14B 121.8(3)
N10B C15B C16B 114.8(3)
C14B C15B C16B 123.4(3)
N21B C16B C17B 122.0(3)
N21B C16B C15B 114.4(3)
C17B C16B C15B 123.6(3)
C16B C17B C18B 120.8(4)
C19B C18B C17B 116.6(3)
C19B C18B C25B 123.4(3)
C17B C18B C25B 120.0(3)
C18B C19B C20B 120.3(3)
N21B C20B C19B 123.1(3)
C20B N21B C16B 117.3(3)
C20B N21B Ru1B 124.4(2)
C16B N21B Ru1B 116.5(2)
C24B C21B C13B 108.8(3)
C24B C21B C23B 109.9(3)
C13B C21B C23B 109.3(3)
C24B C21B C22B 109.6(3)
C13B C21B C22B 111.1(3)
C23B C21B C22B 108.1(3)
C26B C25B C27B 109.8(4)
C26B C25B C18B 110.9(4)
C27B C25B C18B 107.2(4)
C26B C25B C28B 108.8(4)
C27B C25B C28B 110.7(4)
C18B C25B C28B 109.5(4)
C6S C1S C2S 119.7(11)
C6S C1S C7S 128.8(12)
C2S C1S C7S 111.4(11)
C3S C2S C1S 120.7(11)
C2S C3S C4S 125.4(12)
C3S C4S C5S 113.3(12)
C6S C5S C4S 120.6(12)
C1S C6S C5S 120.1(12)

loop_
_geom_bond_atom_site_label_1
_geom_bond_atom_site_label_2
_geom_bond_distance
Ru1A N1A 1.707(3)
Ru1A C1A 2.114(3)
Ru1A N10A 2.133(3)
Ru1A C5A 2.138(4)
Ru1A N21A 2.144(3)
Ru1A Cl1A 2.4759(10)
Si1A C2A 1.855(5)
Si1A C1A 1.858(4)
Si1A C4A 1.868(5)
Si1A C3A 1.877(4)
Si2A C5A 1.852(4)
Si2A C8A 1.864(5)
Si2A C6A 1.866(5)
Si2A C7A 1.868(4)
O1A N1A 1.169(4)
N10A C11A 1.326(5)
N10A C15A 1.365(4)
C11A C12A 1.373(5)
C12A C13A 1.379(5)
C13A C14A 1.385(5)
C13A C21A 1.517(5)
C14A C15A 1.387(5)
C15A C16A 1.454(5)
C16A N21A 1.365(4)
C16A C17A 1.393(5)
C17A C18A 1.396(5)
C18A C19A 1.379(5)
C18A C25A 1.522(5)
C19A C20A 1.369(5)
C20A N21A 1.329(4)
C21A C23C 1.527(12)
C21A C22A 1.529(11)
C21A C23A 1.530(10)
C21A C24C 1.535(12)
C21A C24A 1.588(10)
C21A C22C 1.615(14)
C25A C27A 1.524(5)
C25A C26A 1.524(6)
C25A C28A 1.537(6)
Ru1B N1B 1.721(3)
Ru1B C5B 2.114(4)
Ru1B C1B 2.135(4)
Ru1B N10B 2.138(3)
Ru1B N21B 2.157(3)
Ru1B Cl1B 2.4622(9)
Si1B C2B 1.854(5)
Si1B C1B 1.858(4)
Si1B C3B 1.865(4)
Si1B C4B 1.871(4)
Si2B C7B 1.853(4)
Si2B C5B 1.857(4)
Si2B C8B 1.876(5)
Si2B C6B 1.887(5)
O1B N1B 1.154(4)
N10B C11B 1.342(4)
N10B C15B 1.356(5)
C11B C12B 1.372(5)
C12B C13B 1.387(5)
C13B C14B 1.391(5)
C13B C21B 1.528(5)
C14B C15B 1.375(5)
C15B C16B 1.481(5)
C16B N21B 1.352(4)
C16B C17B 1.371(5)
C17B C18B 1.397(5)
C18B C19B 1.374(5)
C18B C25B 1.539(5)
C19B C20B 1.377(5)
C20B N21B 1.342(4)
C21B C24B 1.511(6)
C21B C23B 1.529(5)
C21B C22B 1.543(5)
C25B C26B 1.520(6)
C25B C27B 1.526(8)
C25B C28B 1.549(6)
C1S C6S 1.311(15)
C1S C2S 1.359(12)
C1S C7S 1.590(19)
C2S C3S 1.271(11)
C3S C4S 1.377(12)
C4S C5S 1.407(13)
C5S C6S 1.386(13)
